data_7105348
loop_
_publ_author_name
'Pardo, Emilio'
'Train, Cyrille'
'Lescou\"ezec, Rodrigue'
'Journaux, Yves'
'Pas\'an, Jorge'
'Ruiz-P\'erez, Catalina'
'Delgado, Fernando S'
'Ruiz-Garcia, Rafael'
'Lloret, Francesc'
'Paulsen, Carley'

_publ_section_title
;
 Single chain magnet behaviour in an enantiopure chiral
 cobalt(II)-copper(II) one-dimensional compound.
;
_journal_issue 13
_journal_name_full 'Chemical communications (Cambridge, England)'
_journal_page_first 2322
_journal_page_last 2324
_journal_paper_doi 10.1039/b920231e
_journal_volume 46
_journal_year 2010
_chemical_formula_sum 'C33 H33 Co Cu N5 O9'
_chemical_formula_weight 766.11
_chemical_name_systematic
;
?
;
_space_group_IT_number 20
_symmetry_cell_setting orthorhombic
_symmetry_space_group_name_Hall 'C 2c 2'
_symmetry_space_group_name_H-M 'C 2 2 21'
_atom_sites_solution_hydrogens geom
_atom_sites_solution_primary direct
_atom_sites_solution_secondary difmap
_audit_creation_method SHELXL-97
_cell_angle_alpha 90.00
_cell_angle_beta 90.00
_cell_angle_gamma 90.00
_cell_formula_units_Z 4
_cell_length_a 10.566(2)
_cell_length_b 15.364(3)
_cell_length_c 19.755(4)
_cell_measurement_temperature 293(2)
_cell_volume 3206.9(11)
_computing_cell_refinement 'HKL2000 (Otwinowski & Minor, 1997)'
_computing_data_collection 'MxCube (ESRF, 2006)'
_computing_data_reduction 'HKL2000 (Otwinowski & Minor, 1997)'
_computing_molecular_graphics 'Ortep-3 for Windows (Farrugia, 1997)'
_computing_publication_material 'WinGX publication routines (Farrugia, 1999)'
_computing_structure_refinement 'SHELXL-97 (Sheldrick, 1997)'
_computing_structure_solution 'SHELXS-97 (Sheldrick, 1997)'
_diffrn_ambient_temperature 293(2)
_diffrn_detector 'CCD plate'
_diffrn_detector_area_resol_mean 9.6
_diffrn_measured_fraction_theta_full 0.988
_diffrn_measured_fraction_theta_max 0.988
_diffrn_measurement_device_type 'Single-axis HUBER diffractometer'
_diffrn_measurement_method 'CCD rotation images, thick slices'
_diffrn_radiation_detector 'ADSC Q210r CCD (binned mode)'
_diffrn_radiation_monochromator 'Si 111'
_diffrn_radiation_wavelength 0.75130
_diffrn_reflns_av_R_equivalents 0.0477
_diffrn_reflns_av_sigmaI/netI 0.0186
_diffrn_reflns_limit_h_max 13
_diffrn_reflns_limit_h_min -13
_diffrn_reflns_limit_k_max 19
_diffrn_reflns_limit_k_min -19
_diffrn_reflns_limit_l_max 25
_diffrn_reflns_limit_l_min -25
_diffrn_reflns_number 49308
_diffrn_reflns_theta_full 29.22
_diffrn_reflns_theta_max 29.22
_diffrn_reflns_theta_min 2.18
_diffrn_source synchrotron
_diffrn_source_type 'ESRF-CRG BM16'
_exptl_absorpt_coefficient_mu 1.384
_exptl_absorpt_correction_T_max 0.8451
_exptl_absorpt_correction_T_min 0.8444
_exptl_absorpt_correction_type cylinder
_exptl_absorpt_process_details
;
Interpolation using Int.Tab. Vol. C (1992) p. 523,Tab. 6.3.3.3
for values of muR in the range 0-2.5, and Int.Tab. Vol.II (1959)
p.302; Table 5.3.6 B for muR in the range 2.6-10.0.
The interpolation procedure of C.W.Dwiggins Jr (Acta Cryst.(1975)
A31,146-148) is used with some modification.
;
_exptl_crystal_colour green
_exptl_crystal_density_diffrn 1.587
_exptl_crystal_density_method 'not measured'
_exptl_crystal_description prism
_exptl_crystal_F_000 1576
_exptl_crystal_size_max 0.10
_exptl_crystal_size_mid 0.06
_exptl_crystal_size_min 0.05
_exptl_crystal_size_rad 0.0800
_refine_diff_density_max 1.128
_refine_diff_density_min -0.876
_refine_diff_density_rms 0.097
_refine_ls_abs_structure_details 'Flack H D (1983), Acta Cryst. A39, 876-881'
_refine_ls_abs_structure_Flack -0.037(17)
_refine_ls_extinction_coef 0.0208(17)
_refine_ls_extinction_expression Fc^*^=kFc[1+0.001xFc^2^\l^3^/sin(2\q)]^-1/4^
_refine_ls_extinction_method SHELXL
_refine_ls_goodness_of_fit_ref 1.061
_refine_ls_hydrogen_treatment constr
_refine_ls_matrix_type full
_refine_ls_number_parameters 238
_refine_ls_number_reflns 3645
_refine_ls_number_restraints 0
_refine_ls_restrained_S_all 1.061
_refine_ls_R_factor_all 0.0476
_refine_ls_R_factor_gt 0.0473
_refine_ls_shift/su_max 0.000
_refine_ls_shift/su_mean 0.000
_refine_ls_structure_factor_coef Fsqd
_refine_ls_weighting_details 'calc w=1/[\s^2^(Fo^2^)+(0.0987P)^2^+3.3355P] where P=(Fo^2^+2Fc^2^)/3'
_refine_ls_weighting_scheme calc
_refine_ls_wR_factor_gt 0.1299
_refine_ls_wR_factor_ref 0.1304
_reflns_number_gt 3607
_reflns_number_total 3645
_reflns_threshold_expression >2sigma(I)
_cod_data_source_file b920231e.txt
_cod_data_source_block compound1
_cod_depositor_comments
;
The following automatic conversions were performed:
'_symmetry_cell_setting' value 'Orthorhombic' changed to 'orthorhombic'
according to '/home/saulius/struct/CIF-dictionaries/cif_core.dic'
dictionary named 'cif_core.dic' version 2.4.1 from 2010-06-29.

Automatic conversion script
Id: cif_fix_enum 1527 2010-12-29 10:47:43Z saulius 
;
_cod_original_cell_volume 3207.0(11)
_cod_original_sg_symbol_H-M C2221
_cod_database_code 7105348

loop_
_symmetry_equiv_pos_as_xyz
'x, y, z'
'-x, -y, z+1/2'
'-x, y, -z+1/2'
'x, -y, -z'
'x+1/2, y+1/2, z'
'-x+1/2, -y+1/2, z+1/2'
'-x+1/2, y+1/2, -z+1/2'
'x+1/2, -y+1/2, -z'

loop_
_atom_site_label
_atom_site_type_symbol
_atom_site_fract_x
_atom_site_fract_y
_atom_site_fract_z
_atom_site_U_iso_or_equiv
_atom_site_adp_type
_atom_site_occupancy
_atom_site_symmetry_multiplicity
_atom_site_calc_flag
_atom_site_refinement_flags
_atom_site_disorder_assembly
_atom_site_disorder_group
Co1 Co 0.5000 0.12465(3) 0.2500 0.02777(18) Uani 1 2 d S . .
Cu1 Cu 0.50919(5) 0.0000 0.5000 0.02761(18) Uani 1 2 d S . .
C1 C 0.4402(3) 0.0317(2) 0.36852(14) 0.0282(6) Uani 1 1 d . . .
C2 C 0.5768(3) 0.06481(18) 0.37891(13) 0.0280(6) Uani 1 1 d . . .
N1 N 0.3899(2) 0.00059(17) 0.42456(11) 0.0271(5) Uani 1 1 d . . .
O1 O 0.6313(2) 0.04598(16) 0.43443(10) 0.0324(5) Uani 1 1 d . . .
O2 O 0.6253(2) 0.10656(15) 0.33130(10) 0.0297(4) Uani 1 1 d . . .
O3 O 0.3924(2) 0.03797(15) 0.31039(10) 0.0323(5) Uani 1 1 d . . .
C10 C 0.2777(3) -0.05002(18) 0.42544(13) 0.0265(5) Uani 1 1 d . . .
C11 C 0.1898(3) -0.03915(18) 0.47705(13) 0.0285(5) Uani 1 1 d . . .
C12 C 0.0901(3) -0.10235(19) 0.48506(14) 0.0295(6) Uani 1 1 d . . .
C13 C -0.0005(4) -0.0971(2) 0.53786(16) 0.0377(6) Uani 1 1 d . . .
H13 H 0.0034 -0.0511 0.5684 0.045 Uiso 1 1 calc R . .
C14 C -0.0940(4) -0.1587(2) 0.5446(2) 0.0444(8) Uani 1 1 d . . .
H14 H -0.1544 -0.1528 0.5785 0.053 Uiso 1 1 calc R . .
C15 C -0.0991(3) -0.2309(2) 0.5005(2) 0.0420(7) Uani 1 1 d . . .
H15 H -0.1603 -0.2737 0.5064 0.050 Uiso 1 1 calc R . .
C16 C -0.0125(3) -0.2374(2) 0.44864(16) 0.0379(6) Uani 1 1 d . . .
H16 H -0.0163 -0.2848 0.4195 0.045 Uiso 1 1 calc R . .
C17 C 0.0822(3) -0.1735(2) 0.43875(15) 0.0321(6) Uani 1 1 d . . .
C19 C 0.2647(3) -0.1194(2) 0.37811(14) 0.0308(6) Uani 1 1 d . . .
H19 H 0.3222 -0.1245 0.3427 0.037 Uiso 1 1 calc R . .
O4 O 0.3891(3) 0.22613(19) 0.28811(13) 0.0457(6) Uani 1 1 d . . .
C18 C 0.1685(3) -0.1785(2) 0.38408(15) 0.0324(6) Uani 1 1 d . . .
H18 H 0.1598 -0.2223 0.3520 0.039 Uiso 1 1 calc R . .
N2 N 0.2456(5) 0.3079(3) 0.3445(2) 0.0714(13) Uani 1 1 d . . .
C3 C 0.2997(5) 0.2330(3) 0.3259(2) 0.0584(11) Uani 1 1 d . . .
H3 H 0.2658 0.1819 0.3436 0.070 Uiso 1 1 calc R . .
C5 C 0.1415(7) 0.3079(5) 0.3943(4) 0.0877(19) Uani 1 1 d . . .
H5A H 0.1133 0.3665 0.4018 0.132 Uiso 1 1 calc R . .
H5B H 0.1710 0.2836 0.4362 0.132 Uiso 1 1 calc R . .
H5C H 0.0725 0.2736 0.3774 0.132 Uiso 1 1 calc R . .
C4 C 0.2866(7) 0.3901(5) 0.3181(3) 0.0843(18) Uani 1 1 d . . .
H4A H 0.2360 0.4358 0.3371 0.126 Uiso 1 1 calc R . .
H4B H 0.2775 0.3902 0.2697 0.126 Uiso 1 1 calc R . .
H4C H 0.3738 0.3993 0.3296 0.126 Uiso 1 1 calc R . .
N3 N 0.0000 0.1463(4) 0.2500 0.0663(13) Uani 1 2 d S . .
O5 O 0.0000 0.2960(5) 0.2500 0.108(2) Uani 1 2 d S . .
C6 C 0.0617(9) 0.2230(8) 0.2281(5) 0.063(2) Uani 0.50 1 d P A -1
H6 H 0.1350 0.2237 0.2021 0.075 Uiso 0.50 1 calc PR A -1
C7 C -0.1140(8) 0.1393(8) 0.2777(5) 0.063(2) Uani 0.50 1 d P A -1
H7A H -0.1479 0.1964 0.2858 0.095 Uiso 0.50 1 calc PR A -1
H7B H -0.1075 0.1085 0.3198 0.095 Uiso 0.50 1 calc PR A -1
H7C H -0.1689 0.1081 0.2476 0.095 Uiso 0.50 1 calc PR A -1
C8 C 0.0770(10) 0.0660(7) 0.2318(6) 0.068(3) Uani 0.50 1 d P A -1
H8A H 0.1567 0.0835 0.2129 0.103 Uiso 0.50 1 calc PR A -1
H8B H 0.0313 0.0318 0.1993 0.103 Uiso 0.50 1 calc PR A -1
H8C H 0.0915 0.0319 0.2718 0.103 Uiso 0.50 1 calc PR A -1

loop_
_atom_site_aniso_label
_atom_site_aniso_U_11
_atom_site_aniso_U_22
_atom_site_aniso_U_33
_atom_site_aniso_U_23
_atom_site_aniso_U_13
_atom_site_aniso_U_12
Co1 0.0332(3) 0.0358(3) 0.0143(3) 0.000 0.0022(2) 0.000
Cu1 0.0298(3) 0.0394(3) 0.0136(2) 0.00202(15) 0.000 0.000
C1 0.0338(13) 0.0344(13) 0.0164(12) -0.0005(10) 0.0030(10) 0.0001(11)
C2 0.0314(14) 0.0368(14) 0.0158(12) -0.0008(11) 0.0011(10) 0.0021(10)
N1 0.0302(10) 0.0386(12) 0.0126(9) 0.0000(9) -0.0001(8) -0.0035(10)
O1 0.0315(10) 0.0455(11) 0.0202(9) 0.0029(8) 0.0004(8) 0.0004(9)
O2 0.0324(10) 0.0413(11) 0.0155(9) 0.0017(8) 0.0020(7) -0.0018(8)
O3 0.0362(11) 0.0456(11) 0.0150(8) 0.0038(8) 0.0002(8) -0.0073(9)
C10 0.0290(12) 0.0340(13) 0.0164(11) 0.0012(10) -0.0024(10) -0.0024(10)
C11 0.0314(13) 0.0349(13) 0.0191(11) -0.0010(11) -0.0009(10) -0.0004(10)
C12 0.0318(12) 0.0341(13) 0.0227(13) -0.0010(10) 0.0014(10) -0.0004(10)
C13 0.0400(15) 0.0376(13) 0.0357(14) -0.0058(11) 0.0098(14) -0.0029(14)
C14 0.0430(18) 0.0459(17) 0.0443(19) -0.0054(15) 0.0159(15) -0.0071(15)
C15 0.0409(15) 0.0413(17) 0.0438(17) -0.0050(14) 0.0087(16) -0.0094(12)
C16 0.0413(16) 0.0387(14) 0.0337(14) -0.0048(11) -0.0023(14) -0.0052(14)
C17 0.0300(13) 0.0392(14) 0.0271(14) -0.0020(11) 0.0024(11) -0.0016(11)
C19 0.0341(13) 0.0392(14) 0.0190(13) -0.0013(11) 0.0029(10) -0.0015(12)
O4 0.0463(14) 0.0550(15) 0.0360(13) -0.0154(11) 0.0004(11) 0.0090(12)
C18 0.0379(15) 0.0377(14) 0.0216(13) -0.0053(11) 0.0007(11) -0.0031(12)
N2 0.084(3) 0.062(2) 0.068(3) -0.017(2) -0.017(2) 0.027(2)
C3 0.058(2) 0.059(2) 0.058(3) -0.008(2) 0.007(2) 0.0091(19)
C5 0.085(4) 0.083(4) 0.095(5) -0.007(3) 0.015(4) 0.025(3)
C4 0.102(4) 0.097(4) 0.055(3) -0.018(3) 0.017(3) 0.006(4)
N3 0.058(3) 0.088(4) 0.053(3) 0.000 -0.010(3) 0.000
O5 0.097(5) 0.095(4) 0.132(6) 0.000 -0.042(5) 0.000
C6 0.054(5) 0.089(6) 0.045(4) 0.001(4) 0.003(4) -0.008(5)
C7 0.046(4) 0.086(7) 0.058(5) 0.012(5) 0.011(4) -0.002(4)
C8 0.058(5) 0.074(6) 0.073(7) 0.005(5) 0.007(5) 0.004(5)

loop_
_atom_type_symbol
_atom_type_description
_atom_type_scat_dispersion_real
_atom_type_scat_dispersion_imag
_atom_type_scat_source
C C 0.0033 0.0016 'International Tables Vol C Tables 4.2.6.8 and 6.1.1.4'
H H 0.0000 0.0000 'International Tables Vol C Tables 4.2.6.8 and 6.1.1.4'
N N 0.0061 0.0033 'International Tables Vol C Tables 4.2.6.8 and 6.1.1.4'
O O 0.0106 0.0060 'International Tables Vol C Tables 4.2.6.8 and 6.1.1.4'
Cu Cu 0.3201 1.2651 'International Tables Vol C Tables 4.2.6.8 and 6.1.1.4'
Co Co 0.3494 0.9721 'International Tables Vol C Tables 4.2.6.8 and 6.1.1.4'

loop_
_geom_angle_atom_site_label_1
_geom_angle_atom_site_label_2
_geom_angle_atom_site_label_3
_geom_angle
_geom_angle_site_symmetry_1
_geom_angle_site_symmetry_3
_geom_angle_publ_flag
O4 Co1 O4 83.54(17) 3_655 . ?
O4 Co1 O2 100.18(9) 3_655 3_655 ?
O4 Co1 O2 91.19(10) . 3_655 ?
O4 Co1 O2 91.19(10) 3_655 . ?
O4 Co1 O2 100.18(9) . . ?
O2 Co1 O2 164.79(12) 3_655 . ?
O4 Co1 O3 88.01(10) 3_655 3_655 ?
O4 Co1 O3 166.47(10) . 3_655 ?
O2 Co1 O3 79.90(8) 3_655 3_655 ?
O2 Co1 O3 90.51(8) . 3_655 ?
O4 Co1 O3 166.47(10) 3_655 . ?
O4 Co1 O3 88.01(10) . . ?
O2 Co1 O3 90.51(8) 3_655 . ?
O2 Co1 O3 79.90(8) . . ?
O3 Co1 O3 102.12(13) 3_655 . ?
N1 Cu1 N1 99.56(13) . 4_556 ?
N1 Cu1 O1 85.33(9) . . ?
N1 Cu1 O1 158.65(9) 4_556 . ?
N1 Cu1 O1 158.65(9) . 4_556 ?
N1 Cu1 O1 85.33(9) 4_556 4_556 ?
O1 Cu1 O1 97.68(13) . 4_556 ?
O3 C1 N1 129.3(3) . . ?
O3 C1 C2 118.1(3) . . ?
N1 C1 C2 112.6(2) . . ?
O2 C2 O1 125.5(3) . . ?
O2 C2 C1 116.9(2) . . ?
O1 C2 C1 117.6(2) . . ?
C1 N1 C10 123.1(2) . . ?
C1 N1 Cu1 112.51(19) . . ?
C10 N1 Cu1 121.87(18) . . ?
C2 O1 Cu1 110.7(2) . . ?
C2 O2 Co1 112.6(2) . . ?
C1 O3 Co1 110.27(19) . . ?
C11 C10 N1 120.1(2) . . ?
C11 C10 C19 120.4(3) . . ?
N1 C10 C19 118.9(2) . . ?
C10 C11 C12 119.2(3) . . ?
C10 C11 C11 122.5(2) . 4_556 ?
C12 C11 C11 118.1(2) . 4_556 ?
C13 C12 C17 118.4(3) . . ?
C13 C12 C11 122.4(3) . . ?
C17 C12 C11 119.2(3) . . ?
C14 C13 C12 121.1(3) . . ?
C13 C14 C15 120.6(3) . . ?
C16 C15 C14 119.4(3) . . ?
C15 C16 C17 121.5(3) . . ?
C16 C17 C18 121.5(3) . . ?
C16 C17 C12 119.0(3) . . ?
C18 C17 C12 119.5(3) . . ?
C18 C19 C10 120.8(3) . . ?
C3 O4 Co1 136.5(3) . . ?
C19 C18 C17 120.5(3) . . ?
C3 N2 C4 122.0(5) . . ?
C3 N2 C5 120.1(5) . . ?
C4 N2 C5 117.9(5) . . ?
O4 C3 N2 125.4(5) . . ?
C7 N3 C7 170.7(12) 3 . ?
C7 N3 C6 61.5(7) 3 . ?
C7 N3 C6 127.7(8) . . ?
C7 N3 C6 127.7(8) 3 3 ?
C7 N3 C6 61.5(7) . 3 ?
C6 N3 C6 67.2(9) . 3 ?
C7 N3 C8 49.6(6) 3 . ?
C7 N3 C8 121.1(8) . . ?
C6 N3 C8 110.9(6) . . ?
C6 N3 C8 174.1(6) 3 . ?
C7 N3 C8 121.1(8) 3 3 ?
C7 N3 C8 49.6(6) . 3 ?
C6 N3 C8 174.1(6) . 3 ?
C6 N3 C8 110.9(6) 3 3 ?
C8 N3 C8 71.5(9) . 3 ?
C6 O5 C6 69.8(9) . 3 ?
O5 C6 N3 111.5(7) . . ?

loop_
_geom_bond_atom_site_label_1
_geom_bond_atom_site_label_2
_geom_bond_distance
_geom_bond_site_symmetry_2
_geom_bond_publ_flag
Co1 O4 2.091(3) 3_655 ?
Co1 O4 2.091(3) . ?
Co1 O2 2.100(2) 3_655 ?
Co1 O2 2.100(2) . ?
Co1 O3 2.119(2) 3_655 ?
Co1 O3 2.119(2) . ?
Cu1 N1 1.952(2) . ?
Cu1 N1 1.952(2) 4_556 ?
Cu1 O1 1.960(2) . ?
Cu1 O1 1.960(2) 4_556 ?
C1 O3 1.258(4) . ?
C1 N1 1.318(3) . ?
C1 C2 1.544(4) . ?
C2 O2 1.249(3) . ?
C2 O1 1.272(3) . ?
N1 C10 1.417(4) . ?
C10 C11 1.389(4) . ?
C10 C19 1.424(4) . ?
C11 C12 1.442(4) . ?
C11 C11 1.507(5) 4_556 ?
C12 C13 1.418(4) . ?
C12 C17 1.427(4) . ?
C13 C14 1.375(5) . ?
C14 C15 1.411(5) . ?
C15 C16 1.377(5) . ?
C16 C17 1.416(4) . ?
C17 C18 1.416(4) . ?
C19 C18 1.368(4) . ?
O4 C3 1.209(5) . ?
N2 C3 1.337(6) . ?
N2 C4 1.433(8) . ?
N2 C5 1.477(8) . ?
N3 C7 1.327(8) 3 ?
N3 C7 1.327(8) . ?
N3 C6 1.415(12) . ?
N3 C6 1.415(12) 3 ?
N3 C8 1.522(12) . ?
N3 C8 1.522(12) 3 ?
O5 C6 1.367(12) . ?
O5 C6 1.367(12) 3 ?
